data_7017921
loop_
_publ_author_name
'Appel, Linus'
'Fiz, Raquel'
'Tyrra, Wieland'
'Mathur, Sanjay'

_publ_section_title
;
 New iso-propoxides, tert-butoxides and neo-pentoxides of niobium(v):
 Synthesis, structure, characterization and stabilization by
 trifluoroheteroarylalkenolates and pyridine ligands.
;
_journal_issue 7
_journal_name_full 'Dalton transactions (Cambridge, England : 2003)'
_journal_page_first 1981
_journal_page_last 1990
_journal_paper_doi 10.1039/c1dt11668a
_journal_volume 41
_journal_year 2012
_chemical_formula_moiety 'C22 H33 F3 N Nb O5 S'
_chemical_formula_sum 'C22 H33 F3 N Nb O5 S'
_chemical_formula_weight 573.46
_chemical_name_systematic
;
?
;
_space_group_IT_number 14
_symmetry_cell_setting monoclinic
_symmetry_space_group_name_Hall '-P 2yn'
_symmetry_space_group_name_H-M 'P 1 21/n 1'
_atom_sites_solution_hydrogens geom
_atom_sites_solution_primary direct
_atom_sites_solution_secondary difmap
_audit_creation_method SHELXL-97
_cell_angle_alpha 90.00
_cell_angle_beta 95.429(7)
_cell_angle_gamma 90.00
_cell_formula_units_Z 4
_cell_length_a 10.2154(9)
_cell_length_b 15.3306(16)
_cell_length_c 17.1146(14)
_cell_measurement_reflns_used 20191
_cell_measurement_temperature 170(2)
_cell_measurement_theta_max 54.17
_cell_measurement_theta_min 3.41
_cell_volume 2668.3(4)
_computing_cell_refinement 'X-Area (Stoe & Cie, 2001)'
_computing_data_collection 'X-Area (Stoe & Cie, 2001)'
_computing_data_reduction 'X-Area (Stoe & Cie, 2001)'
_computing_structure_refinement 'SHELXL-97 (Sheldrick, 1997)'
_computing_structure_solution 'SIR-97 (Altomare et al., 1997)'
_diffrn_ambient_temperature 170(2)
_diffrn_detector_area_resol_mean 'not measured'
_diffrn_measured_fraction_theta_full 0.984
_diffrn_measured_fraction_theta_max 0.984
_diffrn_measurement_device_type 'IPDS II (Stoe & Cie)'
_diffrn_measurement_method '\w and \f scans'
_diffrn_radiation_monochromator graphite
_diffrn_radiation_source 'fine-focus sealed tube'
_diffrn_radiation_type MoK\a
_diffrn_radiation_wavelength 0.71073
_diffrn_reflns_av_R_equivalents 0.1181
_diffrn_reflns_av_sigmaI/netI 0.0653
_diffrn_reflns_limit_h_max 12
_diffrn_reflns_limit_h_min -13
_diffrn_reflns_limit_k_max 19
_diffrn_reflns_limit_k_min -19
_diffrn_reflns_limit_l_max 21
_diffrn_reflns_limit_l_min -21
_diffrn_reflns_number 32478
_diffrn_reflns_theta_full 27.37
_diffrn_reflns_theta_max 27.37
_diffrn_reflns_theta_min 1.79
_diffrn_standards_decay_% 'not measured'
_diffrn_standards_interval_count 'not measured'
_diffrn_standards_interval_time 'not measured'
_diffrn_standards_number 'not measured'
_exptl_absorpt_coefficient_mu 0.580
_exptl_absorpt_correction_T_max 0.8662
_exptl_absorpt_correction_T_min 0.5386
_exptl_absorpt_correction_type numerical
_exptl_absorpt_process_details
;
The absorption correction (X-RED; Stoe & Cie, 2001)
was performed after optimizing the crytal shape
using X-SHAPE (Soe & Cie, 1999).
;
_exptl_crystal_colour colorless
_exptl_crystal_density_diffrn 1.428
_exptl_crystal_density_meas ?
_exptl_crystal_density_method 'not measured'
_exptl_crystal_description prism
_exptl_crystal_F_000 1184
_exptl_crystal_size_max 0.1
_exptl_crystal_size_mid 0.1
_exptl_crystal_size_min 0.1
_refine_diff_density_max 0.687
_refine_diff_density_min -0.872
_refine_diff_density_rms 0.097
_refine_ls_extinction_coef 0.0069(6)
_refine_ls_extinction_expression Fc^*^=kFc[1+0.001xFc^2^\l^3^/sin(2\q)]^-1/4^
_refine_ls_extinction_method SHELXL
_refine_ls_goodness_of_fit_ref 0.925
_refine_ls_hydrogen_treatment constr
_refine_ls_matrix_type full
_refine_ls_number_parameters 299
_refine_ls_number_reflns 5950
_refine_ls_number_restraints 0
_refine_ls_restrained_S_all 0.925
_refine_ls_R_factor_all 0.0670
_refine_ls_R_factor_gt 0.0461
_refine_ls_shift/su_max 0.001
_refine_ls_shift/su_mean 0.000
_refine_ls_structure_factor_coef Fsqd
_refine_ls_weighting_details 'calc w=1/[\s^2^(Fo^2^)+(0.0702P)^2^+1.7628P] where P=(Fo^2^+2Fc^2^)/3'
_refine_ls_weighting_scheme calc
_refine_ls_wR_factor_gt 0.1135
_refine_ls_wR_factor_ref 0.1264
_reflns_number_gt 4204
_reflns_number_total 5950
_reflns_threshold_expression >2sigma(I)
_cod_data_source_file c1dt11668a.txt
_cod_data_source_block la005
_cod_depositor_comments
;
The following automatic conversions were performed:

'_exptl_crystal_density_meas' value 'not measured' was changed to '?'
- the value is perceived as not measured.

Automatic conversion script
Id: cif_fix_values 3008 2015-01-20 13:52:24Z robertas 
;
_cod_original_sg_symbol_H-M 'P 21/n'
_cod_database_code 7017921

loop_
_symmetry_equiv_pos_as_xyz
'x, y, z'
'-x+1/2, y+1/2, -z+1/2'
'-x, -y, -z'
'x-1/2, -y-1/2, z-1/2'

loop_
_atom_site_label
_atom_site_type_symbol
_atom_site_fract_x
_atom_site_fract_y
_atom_site_fract_z
_atom_site_U_iso_or_equiv
_atom_site_adp_type
_atom_site_occupancy
_atom_site_symmetry_multiplicity
_atom_site_calc_flag
_atom_site_refinement_flags
Nb1 Nb 0.15171(3) 0.269022(18) 0.690344(18) 0.03476(12) Uani 1 1 d .
S1 S 0.19744(10) 0.00886(6) 0.85365(6) 0.0473(2) Uani 1 1 d .
F3 F 0.3420(2) -0.03227(13) 0.57484(15) 0.0575(6) Uani 1 1 d .
F2 F 0.2956(3) 0.08384(16) 0.50799(14) 0.0631(6) Uani 1 1 d .
O2 O 0.1519(2) 0.33035(15) 0.59544(14) 0.0418(6) Uani 1 1 d .
F1 F 0.4783(2) 0.07464(17) 0.58092(16) 0.0641(6) Uani 1 1 d .
O5 O 0.3062(2) 0.31521(14) 0.74593(14) 0.0395(5) Uani 1 1 d .
O3 O 0.0098(2) 0.19537(15) 0.65718(14) 0.0410(5) Uani 1 1 d .
O4 O 0.0439(2) 0.34609(15) 0.74275(15) 0.0428(6) Uani 1 1 d .
O1 O 0.2738(2) 0.17833(14) 0.63837(15) 0.0414(5) Uani 1 1 d .
N1 N 0.1809(3) 0.16186(17) 0.78853(17) 0.0361(6) Uani 1 1 d .
C5 C 0.1542(4) 0.0958(2) 0.9103(2) 0.0426(8) Uani 1 1 d .
C3 C 0.2565(3) 0.0440(2) 0.7050(2) 0.0392(7) Uani 1 1 d .
H3 H 0.2662 -0.0161 0.7011 0.047 Uiso 1 1 calc R
C10 C 0.1523(3) 0.1732(2) 0.8665(2) 0.0388(7) Uani 1 1 d .
C4 C 0.2105(3) 0.0793(2) 0.7749(2) 0.0392(7) Uani 1 1 d .
C17 C -0.0890(4) 0.3749(2) 0.7327(2) 0.0498(9) Uani 1 1 d .
H17 H -0.1407 0.3327 0.6996 0.060 Uiso 1 1 calc R
C2 C 0.2863(3) 0.0943(2) 0.6451(2) 0.0369(7) Uani 1 1 d .
C1 C 0.3499(4) 0.0545(2) 0.5773(2) 0.0460(8) Uani 1 1 d .
C8 C 0.1025(5) 0.2514(3) 0.9806(3) 0.0561(10) Uani 1 1 d .
H8 H 0.0865 0.3037 1.0054 0.067 Uiso 1 1 calc R
C9 C 0.1268(4) 0.2522(2) 0.9022(2) 0.0457(9) Uani 1 1 d .
H020 H 0.1260 0.3042 0.8741 0.055 Uiso 1 1 calc R
C14 C -0.0678(4) 0.1186(2) 0.6544(2) 0.0456(8) Uani 1 1 d .
H14 H -0.0210 0.0743 0.6876 0.055 Uiso 1 1 calc R
C6 C 0.1278(4) 0.0955(3) 0.9887(2) 0.0556(10) Uani 1 1 d .
H6 H 0.1280 0.0438 1.0172 0.067 Uiso 1 1 calc R
C20 C 0.4262(4) 0.2922(3) 0.7889(2) 0.0498(9) Uani 1 1 d .
H20 H 0.4115 0.2362 0.8144 0.060 Uiso 1 1 calc R
C11 C 0.1175(4) 0.3110(3) 0.5142(2) 0.0480(9) Uani 1 1 d .
H11 H 0.1051 0.2478 0.5088 0.058 Uiso 1 1 calc R
C21 C 0.4611(4) 0.3559(3) 0.8523(3) 0.0569(10) Uani 1 1 d .
H21A H 0.3910 0.3595 0.8858 0.085 Uiso 1 1 calc R
H21B H 0.4748 0.4122 0.8298 0.085 Uiso 1 1 calc R
H21C H 0.5402 0.3375 0.8825 0.085 Uiso 1 1 calc R
C7 C 0.1016(5) 0.1740(3) 1.0227(3) 0.0615(11) Uani 1 1 d .
H7 H 0.0830 0.1754 1.0748 0.074 Uiso 1 1 calc R
C19 C -0.1435(4) 0.3791(3) 0.8118(3) 0.0621(11) Uani 1 1 d .
H19A H -0.1383 0.3224 0.8358 0.093 Uiso 1 1 calc R
H19B H -0.2336 0.3976 0.8050 0.093 Uiso 1 1 calc R
H19C H -0.0931 0.4199 0.8449 0.093 Uiso 1 1 calc R
C18 C -0.0931(5) 0.4626(3) 0.6908(3) 0.0671(12) Uani 1 1 d .
H18A H -0.0582 0.4562 0.6409 0.101 Uiso 1 1 calc R
H18B H -0.0412 0.5041 0.7222 0.101 Uiso 1 1 calc R
H18C H -0.1823 0.4827 0.6828 0.101 Uiso 1 1 calc R
C15 C -0.0850(6) 0.0851(3) 0.5724(3) 0.0760(14) Uani 1 1 d .
H15A H -0.0005 0.0728 0.5548 0.114 Uiso 1 1 calc R
H15B H -0.1293 0.1282 0.5389 0.114 Uiso 1 1 calc R
H15C H -0.1365 0.0326 0.5707 0.114 Uiso 1 1 calc R
C22 C 0.5282(5) 0.2777(5) 0.7370(4) 0.117(3) Uani 1 1 d .
H22A H 0.4988 0.2351 0.6981 0.176 Uiso 1 1 calc R
H22B H 0.6063 0.2570 0.7668 0.176 Uiso 1 1 calc R
H22C H 0.5471 0.3315 0.7116 0.176 Uiso 1 1 calc R
C16 C -0.1954(5) 0.1373(3) 0.6864(4) 0.0860(17) Uani 1 1 d .
H16A H -0.1792 0.1588 0.7390 0.129 Uiso 1 1 calc R
H16B H -0.2464 0.0847 0.6864 0.129 Uiso 1 1 calc R
H16C H -0.2427 0.1803 0.6542 0.129 Uiso 1 1 calc R
C13 C -0.0106(6) 0.3548(4) 0.4886(3) 0.096(2) Uani 1 1 d .
H13A H -0.0772 0.3341 0.5200 0.144 Uiso 1 1 calc R
H13B H -0.0356 0.3416 0.4344 0.144 Uiso 1 1 calc R
H13C H -0.0010 0.4168 0.4949 0.144 Uiso 1 1 calc R
C12 C 0.2261(7) 0.3368(5) 0.4686(3) 0.108(2) Uani 1 1 d .
H12A H 0.3045 0.3061 0.4878 0.162 Uiso 1 1 calc R
H12B H 0.2407 0.3985 0.4739 0.162 Uiso 1 1 calc R
H12C H 0.2040 0.3228 0.4143 0.162 Uiso 1 1 calc R

loop_
_atom_site_aniso_label
_atom_site_aniso_U_11
_atom_site_aniso_U_22
_atom_site_aniso_U_33
_atom_site_aniso_U_23
_atom_site_aniso_U_13
_atom_site_aniso_U_12
Nb1 0.03791(17) 0.02586(16) 0.03924(19) -0.00045(12) -0.00292(11) -0.00001(11)
S1 0.0626(6) 0.0321(4) 0.0472(6) 0.0057(4) 0.0048(4) 0.0040(4)
F3 0.0749(16) 0.0343(11) 0.0665(16) -0.0076(10) 0.0224(12) 0.0038(10)
F2 0.0888(18) 0.0557(14) 0.0443(13) -0.0018(11) 0.0043(12) 0.0132(13)
O2 0.0495(14) 0.0318(11) 0.0422(14) -0.0004(10) -0.0052(11) -0.0020(10)
F1 0.0521(14) 0.0626(14) 0.0810(18) -0.0079(13) 0.0244(12) -0.0053(11)
O5 0.0398(12) 0.0307(11) 0.0464(14) -0.0015(10) -0.0047(10) -0.0007(9)
O3 0.0436(13) 0.0336(12) 0.0448(14) 0.0001(10) -0.0009(10) -0.0017(10)
O4 0.0438(13) 0.0353(12) 0.0479(15) -0.0013(10) -0.0024(11) 0.0027(10)
O1 0.0481(14) 0.0282(11) 0.0486(15) 0.0006(10) 0.0072(11) 0.0010(10)
N1 0.0398(14) 0.0281(13) 0.0398(16) 0.0007(11) 0.0010(11) 0.0010(11)
C5 0.047(2) 0.0410(18) 0.0393(19) 0.0031(14) 0.0022(15) 0.0013(15)
C3 0.0428(18) 0.0269(15) 0.048(2) -0.0013(14) 0.0030(15) 0.0027(13)
C10 0.0412(18) 0.0353(16) 0.0392(19) -0.0014(14) 0.0000(14) -0.0009(13)
C4 0.0419(18) 0.0329(16) 0.0424(19) -0.0014(14) 0.0015(14) -0.0008(14)
C17 0.0419(19) 0.0423(19) 0.063(3) -0.0117(18) -0.0063(17) 0.0094(15)
C2 0.0354(16) 0.0309(15) 0.0439(19) -0.0048(13) 0.0014(14) 0.0006(12)
C1 0.050(2) 0.0339(17) 0.055(2) -0.0001(15) 0.0083(17) 0.0009(15)
C8 0.067(3) 0.052(2) 0.049(2) -0.0106(18) 0.0072(19) 0.0065(19)
C9 0.052(2) 0.0372(18) 0.048(2) -0.0017(15) 0.0024(17) 0.0035(15)
C14 0.0419(19) 0.0353(17) 0.059(2) -0.0005(16) -0.0005(16) -0.0069(14)
C6 0.069(3) 0.051(2) 0.048(2) 0.0087(18) 0.0104(19) 0.0006(19)
C20 0.0399(19) 0.053(2) 0.054(2) -0.0037(18) -0.0058(16) 0.0039(16)
C11 0.059(2) 0.043(2) 0.040(2) -0.0027(16) -0.0043(17) 0.0029(17)
C21 0.047(2) 0.068(3) 0.052(2) -0.013(2) -0.0090(18) 0.0091(19)
C7 0.080(3) 0.061(3) 0.045(2) -0.0006(19) 0.010(2) 0.004(2)
C19 0.047(2) 0.064(3) 0.076(3) -0.003(2) 0.011(2) 0.0009(19)
C18 0.067(3) 0.060(3) 0.074(3) 0.006(2) 0.007(2) 0.029(2)
C15 0.089(4) 0.059(3) 0.076(3) -0.013(2) -0.015(3) -0.016(3)
C22 0.042(3) 0.211(8) 0.097(5) -0.092(5) 0.003(3) 0.002(4)
C16 0.063(3) 0.063(3) 0.137(5) 0.001(3) 0.034(3) -0.012(2)
C13 0.097(4) 0.120(5) 0.062(3) -0.022(3) -0.035(3) 0.044(4)
C12 0.101(5) 0.167(7) 0.061(4) -0.013(4) 0.029(3) -0.042(5)

loop_
_atom_type_symbol
_atom_type_description
_atom_type_scat_dispersion_real
_atom_type_scat_dispersion_imag
_atom_type_scat_source
C C 0.0033 0.0016 'International Tables Vol C Tables 4.2.6.8 and 6.1.1.4'
H H 0.0000 0.0000 'International Tables Vol C Tables 4.2.6.8 and 6.1.1.4'
N N 0.0061 0.0033 'International Tables Vol C Tables 4.2.6.8 and 6.1.1.4'
O O 0.0106 0.0060 'International Tables Vol C Tables 4.2.6.8 and 6.1.1.4'
F F 0.0171 0.0103 'International Tables Vol C Tables 4.2.6.8 and 6.1.1.4'
S S 0.1246 0.1234 'International Tables Vol C Tables 4.2.6.8 and 6.1.1.4'
Nb Nb -2.0727 0.6215 'International Tables Vol C Tables 4.2.6.8 and 6.1.1.4'

loop_
_geom_angle_atom_site_label_1
_geom_angle_atom_site_label_2
_geom_angle_atom_site_label_3
_geom_angle
O2 Nb1 O3 95.95(10)
O2 Nb1 O4 98.37(11)
O3 Nb1 O4 92.92(10)
O2 Nb1 O5 100.22(10)
O3 Nb1 O5 162.49(10)
O4 Nb1 O5 91.33(10)
O2 Nb1 O1 85.20(10)
O3 Nb1 O1 86.96(10)
O4 Nb1 O1 176.42(10)
O5 Nb1 O1 87.75(10)
O2 Nb1 N1 163.54(10)
O3 Nb1 N1 80.69(10)
O4 Nb1 N1 97.90(10)
O5 Nb1 N1 81.91(10)
O1 Nb1 N1 78.55(10)
C5 S1 C4 89.92(17)
C11 O2 Nb1 135.7(2)
C20 O5 Nb1 143.7(2)
C14 O3 Nb1 157.0(2)
C17 O4 Nb1 136.5(2)
C2 O1 Nb1 132.1(2)
C4 N1 C10 110.9(3)
C4 N1 Nb1 123.8(2)
C10 N1 Nb1 124.7(2)
C6 C5 C10 121.6(3)
C6 C5 S1 128.3(3)
C10 C5 S1 110.1(3)
C2 C3 C4 122.5(3)
C9 C10 C5 119.7(3)
C9 C10 N1 126.1(3)
C5 C10 N1 114.2(3)
N1 C4 C3 127.3(3)
N1 C4 S1 114.8(3)
C3 C4 S1 117.8(2)
O4 C17 C19 109.4(3)
O4 C17 C18 108.3(3)
C19 C17 C18 112.8(4)
O1 C2 C3 127.7(3)
O1 C2 C1 112.2(3)
C3 C2 C1 120.0(3)
F3 C1 F2 106.8(3)
F3 C1 F1 106.6(3)
F2 C1 F1 106.6(3)
F3 C1 C2 113.4(3)
F2 C1 C2 111.9(3)
F1 C1 C2 111.1(3)
C9 C8 C7 121.4(4)
C8 C9 C10 118.3(4)
O3 C14 C15 109.6(3)
O3 C14 C16 109.5(3)
C15 C14 C16 112.5(4)
C7 C6 C5 117.9(4)
O5 C20 C22 110.9(4)
O5 C20 C21 110.7(3)
C22 C20 C21 114.4(4)
O2 C11 C12 109.3(4)
O2 C11 C13 108.6(3)
C12 C11 C13 113.9(5)
C6 C7 C8 121.1(4)

loop_
_geom_bond_atom_site_label_1
_geom_bond_atom_site_label_2
_geom_bond_distance
Nb1 O2 1.877(2)
Nb1 O3 1.882(2)
Nb1 O4 1.898(2)
Nb1 O5 1.901(2)
Nb1 O1 2.119(2)
Nb1 N1 2.349(3)
S1 C5 1.730(4)
S1 C4 1.742(4)
F3 C1 1.333(4)
F2 C1 1.338(4)
O2 C11 1.432(4)
F1 C1 1.343(4)
O5 C20 1.413(4)
O3 C14 1.418(4)
O4 C17 1.422(4)
O1 C2 1.298(4)
N1 C4 1.327(4)
N1 C10 1.404(5)
C5 C6 1.394(6)
C5 C10 1.403(5)
C3 C2 1.342(5)
C3 C4 1.432(5)
C10 C9 1.392(5)
C17 C19 1.514(6)
C17 C18 1.523(6)
C2 C1 1.512(5)
C8 C9 1.388(6)
C8 C7 1.388(6)
C14 C15 1.488(6)
C14 C16 1.488(6)
C6 C7 1.374(6)
C20 C22 1.450(6)
C20 C21 1.478(5)
C11 C12 1.470(7)
C11 C13 1.499(6)
